data_2219713
loop_
_publ_author_name
'Zeng, Gui-Sheng'
'Zou, Jian-Ping'
'Peng, Qiang'
'Wen, Zhen-Hai'
'Zhang, Ai-Qing'

_publ_section_title
;
 4-Thioxo-3,5-dithia-1,7-heptanedioic acid
;
_journal_coeditor_code SI2112
_journal_issue 10
_journal_name_full 'Acta Crystallographica Section E'
_journal_page_first o2047
_journal_paper_doi 10.1107/S1600536808030997
_journal_volume 64
_journal_year 2008
_chemical_formula_iupac 'C5 H6 O4 S3'
_chemical_formula_moiety 'C5 H6 O4 S3'
_chemical_formula_sum 'C5 H6 O4 S3'
_chemical_formula_weight 226.28
_chemical_name_systematic
;
3,5-Dithia-4-thioxo-1,7-heptanedioic acid
;
_space_group_IT_number 15
_symmetry_cell_setting monoclinic
_symmetry_space_group_name_Hall '-C 2yc'
_symmetry_space_group_name_H-M 'C 1 2/c 1'
_atom_sites_solution_hydrogens geom
_atom_sites_solution_primary direct
_atom_sites_solution_secondary difmap
_audit_creation_method SHELXL97
_cell_angle_alpha 90.00
_cell_angle_beta 92.992(2)
_cell_angle_gamma 90.00
_cell_formula_units_Z 4
_cell_length_a 18.899(14)
_cell_length_b 5.965(4)
_cell_length_c 7.565(6)
_cell_measurement_reflns_used 24
_cell_measurement_temperature 293(2)
_cell_measurement_theta_max 27.44
_cell_measurement_theta_min 3.58
_cell_volume 851.7(11)
_computing_cell_refinement 'CrystalClear (Rigaku, 2002)'
_computing_data_collection 'CrystalClear (Rigaku, 2002)'
_computing_data_reduction 'CrystalClear (Rigaku, 2002)'
_computing_molecular_graphics 'SHELXTL (Sheldrick, 2008)'
_computing_publication_material 'SHELXTL (Sheldrick, 2008)'
_computing_structure_refinement 'SHELXTL (Sheldrick, 2008)'
_computing_structure_solution 'SHELXTL (Sheldrick, 2008)'
_diffrn_ambient_temperature 293(2)
_diffrn_measured_fraction_theta_full 0.996
_diffrn_measured_fraction_theta_max 0.996
_diffrn_measurement_device_type 'Rigaku Mercury CCD'
_diffrn_measurement_method \w
_diffrn_radiation_monochromator graphite
_diffrn_radiation_source 'rotating-anode generator'
_diffrn_radiation_type MoK\a
_diffrn_radiation_wavelength 0.71073
_diffrn_reflns_av_R_equivalents 0.0208
_diffrn_reflns_av_sigmaI/netI 0.0216
_diffrn_reflns_limit_h_max 19
_diffrn_reflns_limit_h_min -24
_diffrn_reflns_limit_k_max 7
_diffrn_reflns_limit_k_min -7
_diffrn_reflns_limit_l_max 9
_diffrn_reflns_limit_l_min -9
_diffrn_reflns_number 2955
_diffrn_reflns_theta_full 27.44
_diffrn_reflns_theta_max 27.44
_diffrn_reflns_theta_min 3.58
_diffrn_standards_interval_count 3
_diffrn_standards_interval_time 250
_exptl_absorpt_coefficient_mu 0.839
_exptl_absorpt_correction_T_max 1.0000
_exptl_absorpt_correction_T_min 0.9120
_exptl_absorpt_correction_type multi-scan
_exptl_absorpt_process_details '(CrystalClear; Rigaku, 2002)'
_exptl_crystal_colour colourless
_exptl_crystal_density_diffrn 1.765
_exptl_crystal_density_method 'not measured'
_exptl_crystal_description prism
_exptl_crystal_F_000 464
_exptl_crystal_size_max 0.15
_exptl_crystal_size_mid 0.12
_exptl_crystal_size_min 0.08
_refine_diff_density_max 0.453
_refine_diff_density_min -0.305
_refine_ls_extinction_method none
_refine_ls_goodness_of_fit_ref 0.997
_refine_ls_hydrogen_treatment constr
_refine_ls_matrix_type full
_refine_ls_number_parameters 56
_refine_ls_number_reflns 967
_refine_ls_number_restraints 0
_refine_ls_restrained_S_all 0.997
_refine_ls_R_factor_all 0.0400
_refine_ls_R_factor_gt 0.0348
_refine_ls_shift/su_max 0.001
_refine_ls_shift/su_mean 0.000
_refine_ls_structure_factor_coef Fsqd
_refine_ls_weighting_details 'w = 1/[\s^2^(Fo^2^)+(0.0950P)^2^] where P=(Fo^2^+2Fc^2^)/3'
_refine_ls_weighting_scheme calc
_refine_ls_wR_factor_gt 0.1140
_refine_ls_wR_factor_ref 0.1201
_reflns_number_gt 868
_reflns_number_total 967
_reflns_threshold_expression I>2\s(I)
_cod_data_source_file si2112.cif
_cod_data_source_block I
_cod_depositor_comments
;
The following automatic conversions were performed:

'_chemical_melting_point' value 'not measured' was changed to '?' -
the value is undefined or not given.

Automatic conversion script
Id: cif_fix_values 1646 2011-03-28 12:23:43Z adriana 

The following automatic conversions were performed:

'_chemical_melting_point' value 'not measured' was changed to '?' -
the value is undefined or not given.

Automatic conversion script
Id: cif_fix_values 1715 2011-07-08 13:25:40Z adriana 
;
_cod_original_sg_symbol_H-M C2/c
_cod_database_code 2219713
_cod_database_fobs_code 2219713

loop_
_symmetry_equiv_pos_as_xyz
'x, y, z'
'-x, y, -z+1/2'
'x+1/2, y+1/2, z'
'-x+1/2, y+1/2, -z+1/2'
'-x, -y, -z'
'x, -y, z-1/2'
'-x+1/2, -y+1/2, -z'
'x+1/2, -y+1/2, z-1/2'

loop_
_atom_site_type_symbol
_atom_site_label
_atom_site_fract_x
_atom_site_fract_y
_atom_site_fract_z
_atom_site_U_iso_or_equiv
_atom_site_adp_type
_atom_site_calc_flag
_atom_site_refinement_flags
_atom_site_occupancy
S S1 0.5000 0.03720(12) 0.2500 0.0393(3) Uani d S 1
S S2 0.43050(3) 0.48194(8) 0.31113(7) 0.0294(2) Uani d . 1
O O1 0.29989(9) -0.0371(2) 0.2569(2) 0.0384(4) Uani d . 1
H H1A 0.3130 -0.0788 0.3566 0.058 Uiso calc R 1
O O2 0.32991(7) 0.2197(2) 0.06832(17) 0.0343(4) Uani d . 1
C C1 0.5000 0.3111(4) 0.2500 0.0247(6) Uani d S 1
C C2 0.36648(10) 0.2799(3) 0.3739(2) 0.0301(5) Uani d . 1
H H2A 0.3895 0.1737 0.4552 0.036 Uiso calc R 1
H H2B 0.3300 0.3562 0.4365 0.036 Uiso calc R 1
C C3 0.33171(9) 0.1520(3) 0.2204(2) 0.0282(4) Uani d . 1

loop_
_atom_site_aniso_label
_atom_site_aniso_U_11
_atom_site_aniso_U_22
_atom_site_aniso_U_33
_atom_site_aniso_U_12
_atom_site_aniso_U_13
_atom_site_aniso_U_23
S1 0.0395(5) 0.0202(4) 0.0581(6) 0.000 0.0010(4) 0.000
S2 0.0287(4) 0.0241(3) 0.0358(4) -0.00075(17) 0.0046(2) -0.00350(18)
O1 0.0469(10) 0.0370(9) 0.0304(8) -0.0136(7) -0.0073(7) 0.0040(6)
O2 0.0414(8) 0.0352(8) 0.0260(8) -0.0019(6) -0.0006(6) 0.0023(6)
C1 0.0298(13) 0.0225(12) 0.0213(13) 0.000 -0.0033(10) 0.000
C2 0.0319(10) 0.0343(10) 0.0244(10) -0.0068(8) 0.0033(7) -0.0038(8)
C3 0.0258(9) 0.0295(9) 0.0293(10) 0.0010(8) 0.0006(7) -0.0019(8)

loop_
_atom_type_symbol
_atom_type_description
_atom_type_scat_dispersion_real
_atom_type_scat_dispersion_imag
_atom_type_scat_source
C C 0.0033 0.0016 'International Tables Vol C Tables 4.2.6.8 and 6.1.1.4'
H H 0.0000 0.0000 'International Tables Vol C Tables 4.2.6.8 and 6.1.1.4'
O O 0.0106 0.0060 'International Tables Vol C Tables 4.2.6.8 and 6.1.1.4'
S S 0.1246 0.1234 'International Tables Vol C Tables 4.2.6.8 and 6.1.1.4'

loop_
_geom_angle_atom_site_label_1
_geom_angle_atom_site_label_2
_geom_angle_atom_site_label_3
_geom_angle_site_symmetry_1
_geom_angle_site_symmetry_3
_geom_angle
_geom_angle_publ_flag
C1 S2 C2 . . 101.88(11) yes
C3 O1 H1A . . 109.5 ?
S1 C1 S2 . 2_655 125.75(7) ?
S1 C1 S2 . . 125.75(7) yes
S2 C1 S2 2_655 . 108.50(15) ?
C3 C2 S2 . . 114.18(15) yes
C3 C2 H2A . . 108.7 ?
S2 C2 H2A . . 108.7 ?
C3 C2 H2B . . 108.7 ?
S2 C2 H2B . . 108.7 ?
H2A C2 H2B . . 107.6 ?
O2 C3 O1 . . 119.50(18) yes
O2 C3 C2 . . 123.21(19) yes
O1 C3 C2 . . 117.24(17) yes

loop_
_geom_bond_atom_site_label_1
_geom_bond_atom_site_label_2
_geom_bond_distance
_geom_bond_publ_flag
S1 C1 1.634(3) yes
S2 C1 1.7438(18) yes
S2 C2 1.789(2) yes
O1 C3 1.314(2) yes
O1 H1A 0.8200 ?
O2 C3 1.219(2) yes
C2 C3 1.510(3) yes
C2 H2A 0.9700 ?
C2 H2B 0.9700 ?

loop_
_geom_hbond_atom_site_label_D
_geom_hbond_atom_site_label_H
_geom_hbond_atom_site_label_A
_geom_hbond_site_symmetry_A
_geom_hbond_distance_DH
_geom_hbond_distance_HA
_geom_hbond_distance_DA
_geom_hbond_angle_DHA
O1 H1A O2 6_556 0.82 1.82 2.631(3) 168.2
